data_1552260
loop_
_publ_author_name
'Wang, Qiaotian'
'Feng, Xiangqing'
'Meng, Wei'
'Du, Haifeng'

_publ_section_title
;
 B(C<sub>6</sub>F<sub>5</sub>)<sub>3</sub>-catalyzed divergent
 cyanosilylations of chromones dependent on temperature.
;
_journal_issue 36
_journal_name_full 'Organic &amp; biomolecular chemistry'
_journal_page_first 8354
_journal_page_last 8357
_journal_paper_doi 10.1039/c9ob01710k
_journal_volume 17
_journal_year 2019
_chemical_formula_moiety 'C11 H8 Cl N O2'
_chemical_formula_sum 'C11 H8 Cl N O2'
_chemical_formula_weight 221.63
_space_group_crystal_system monoclinic
_space_group_IT_number 14
_space_group_name_Hall '-P 2ybc'
_space_group_name_H-M_alt 'P 1 21/c 1'
_symmetry_space_group_name_Hall '-P 2ybc'
_symmetry_space_group_name_H-M 'P 1 21/c 1'
_atom_sites_solution_hydrogens geom
_atom_sites_solution_primary dual
_audit_creation_date 2018-05-03
_audit_creation_method
;
Olex2 1.2
(compiled 2018.04.26 svn.r3504 for OlexSys, GUI svn.r5492)
;
_audit_update_record
;
2019-01-04 deposited with the CCDC.    2019-08-21 downloaded from the CCDC.
;
_cell_angle_alpha 90
_cell_angle_beta 104.637(4)
_cell_angle_gamma 90
_cell_formula_units_Z 4
_cell_length_a 10.406(3)
_cell_length_b 9.108(2)
_cell_length_c 10.949(3)
_cell_measurement_reflns_used 3223
_cell_measurement_temperature 173(2)
_cell_measurement_theta_max 27.4797
_cell_measurement_theta_min 1.9224
_cell_volume 1004.0(5)
_computing_cell_refinement 'CrystalClear (Rigaku Inc., 2007)'
_computing_data_collection 'CrystalClear (Rigaku Inc., 2007)'
_computing_data_reduction 'CrystalClear (Rigaku Inc., 2007)'
_computing_molecular_graphics 'Olex2 (Dolomanov et al., 2009)'
_computing_publication_material 'CIFTAB (Sheldrick, 2014)'
_computing_structure_refinement 'ShelXL (Sheldrick, 2015)'
_computing_structure_solution 'ShelXT (Sheldrick, 2015)'
_diffrn_ambient_temperature 173.15
_diffrn_measured_fraction_theta_full 0.988
_diffrn_measured_fraction_theta_max 0.987
_diffrn_measurement_device_type 'MM007-HF CCD(Saturn 724+)'
_diffrn_measurement_method '\w scans at fixed \c = 45\%'
_diffrn_radiation_monochromator Confocal
_diffrn_radiation_type MoK\a
_diffrn_radiation_wavelength 0.71073
_diffrn_reflns_av_R_equivalents 0.0263
_diffrn_reflns_av_unetI/netI 0.0210
_diffrn_reflns_Laue_measured_fraction_full 0.988
_diffrn_reflns_Laue_measured_fraction_max 0.987
_diffrn_reflns_limit_h_max 13
_diffrn_reflns_limit_h_min -11
_diffrn_reflns_limit_k_max 11
_diffrn_reflns_limit_k_min -11
_diffrn_reflns_limit_l_max 14
_diffrn_reflns_limit_l_min -14
_diffrn_reflns_number 6493
_diffrn_reflns_point_group_measured_fraction_full 0.988
_diffrn_reflns_point_group_measured_fraction_max 0.987
_diffrn_reflns_theta_full 25.242
_diffrn_reflns_theta_max 27.491
_diffrn_reflns_theta_min 2.023
_diffrn_source 'Rotating Anode'
_exptl_absorpt_coefficient_mu 0.356
_exptl_absorpt_correction_T_max 1.00000
_exptl_absorpt_correction_T_min 0.81153
_exptl_absorpt_correction_type multi-scan
_exptl_absorpt_process_details 'CrystalClear (Rigaku Inc., 2007)'
_exptl_crystal_colour yellow
_exptl_crystal_density_diffrn 1.466
_exptl_crystal_description palte
_exptl_crystal_F_000 456
_exptl_crystal_size_max 0.364
_exptl_crystal_size_mid 0.338
_exptl_crystal_size_min 0.143
_refine_diff_density_max 0.314
_refine_diff_density_min -0.258
_refine_diff_density_rms 0.042
_refine_ls_extinction_method none
_refine_ls_goodness_of_fit_ref 1.101
_refine_ls_hydrogen_treatment constr
_refine_ls_matrix_type full
_refine_ls_number_parameters 138
_refine_ls_number_reflns 2272
_refine_ls_number_restraints 0
_refine_ls_restrained_S_all 1.101
_refine_ls_R_factor_all 0.0370
_refine_ls_R_factor_gt 0.0358
_refine_ls_shift/su_max 0.001
_refine_ls_shift/su_mean 0.000
_refine_ls_structure_factor_coef Fsqd
_refine_ls_weighting_details 'w=1/[\s^2^(Fo^2^)+(0.0449P)^2^+0.3334P] where P=(Fo^2^+2Fc^2^)/3'
_refine_ls_weighting_scheme calc
_refine_ls_wR_factor_gt 0.0943
_refine_ls_wR_factor_ref 0.0954
_reflns_Friedel_coverage 0.000
_reflns_number_gt 2204
_reflns_number_total 2272
_reflns_threshold_expression 'I > 2\s(I)'
_cod_data_source_file c9ob01710k2.cif
_cod_data_source_block mx7044
_cod_depositor_comments 'Adding full bibliography for 1552259--1552260.cif.'
_cod_original_cell_volume 1004.0(4)
_cod_database_code 1552260
_shelx_shelxl_version_number 2016/6
_shelx_space_group_comment
;
The symmetry employed for this shelxl refinement is uniquely defined
by the following loop, which should always be used as a source of
symmetry information in preference to the above space-group names.
They are only intended as comments.
;
_shelx_estimated_absorpt_t_max 0.951
_shelx_estimated_absorpt_t_min 0.881
_olex2_refinement_description
;
1. Fixed Uiso
 At 1.2 times of:
  All C(H) groups
 At 1.5 times of:
  All C(H,H,H) groups, All O(H) groups
2.a Aromatic/amide H refined with riding coordinates:
 C3(H3), C6(H6), C9(H9), C10(H10)
2.b Idealised Me refined as rotating group:
 C7(H7A,H7B,H7C)
2.c Idealised tetrahedral OH refined as rotating group:
 O1(H1)
;
_olex2_submission_special_instructions 'No special instructions were received'

loop_
_space_group_symop_operation_xyz
'x, y, z'
'-x, y+1/2, -z+1/2'
'-x, -y, -z'
'x, -y-1/2, z-1/2'

loop_
_atom_site_label
_atom_site_type_symbol
_atom_site_fract_x
_atom_site_fract_y
_atom_site_fract_z
_atom_site_U_iso_or_equiv
_atom_site_adp_type
_atom_site_occupancy
_atom_site_site_symmetry_order
_atom_site_calc_flag
_atom_site_refinement_flags_posn
Cl1 Cl 0.84382(3) 1.05126(4) 0.53522(3) 0.03848(14) Uani 1 1 d .
C1 C 0.82175(12) 0.86617(15) 0.49445(12) 0.0290(3) Uani 1 1 d .
O1 O 0.76921(12) 0.42950(11) 0.39966(11) 0.0412(3) Uani 1 1 d .
H1 H 0.713909 0.417827 0.329762 0.062 Uiso 1 1 calc GR
N1 N 0.35886(14) 0.88514(16) -0.15423(12) 0.0431(3) Uani 1 1 d .
O2 O 0.59451(10) 0.50846(12) 0.19994(9) 0.0367(2) Uani 1 1 d .
C2 C 0.89245(13) 0.75917(17) 0.57624(12) 0.0328(3) Uani 1 1 d .
C3 C 0.87025(14) 0.61369(17) 0.54042(13) 0.0357(3) Uani 1 1 d .
H3 H 0.916588 0.539155 0.594773 0.043 Uiso 1 1 calc R
C4 C 0.78199(14) 0.57322(15) 0.42703(13) 0.0312(3) Uani 1 1 d .
C5 C 0.71186(12) 0.68313(15) 0.34507(11) 0.0266(3) Uani 1 1 d .
C6 C 0.73398(12) 0.83046(15) 0.38107(12) 0.0273(3) Uani 1 1 d .
H6 H 0.688494 0.905996 0.327352 0.033 Uiso 1 1 calc R
C7 C 0.98977(15) 0.7983(2) 0.69862(14) 0.0429(4) Uani 1 1 d .
H7A H 1.061786 0.857543 0.681246 0.064 Uiso 1 1 calc GR
H7B H 1.026637 0.708325 0.742881 0.064 Uiso 1 1 calc GR
H7C H 0.944302 0.854704 0.751459 0.064 Uiso 1 1 calc GR
C8 C 0.61970(13) 0.63951(15) 0.22590(12) 0.0280(3) Uani 1 1 d .
C9 C 0.55672(14) 0.75283(15) 0.13174(12) 0.0325(3) Uani 1 1 d .
H9 H 0.580139 0.853325 0.146063 0.039 Uiso 1 1 calc R
C10 C 0.46827(13) 0.71265(15) 0.02841(12) 0.0314(3) Uani 1 1 d .
H10 H 0.443624 0.612035 0.019427 0.038 Uiso 1 1 calc R
C11 C 0.40692(14) 0.81113(16) -0.07122(13) 0.0322(3) Uani 1 1 d .

loop_
_atom_site_aniso_label
_atom_site_aniso_U_11
_atom_site_aniso_U_22
_atom_site_aniso_U_33
_atom_site_aniso_U_23
_atom_site_aniso_U_13
_atom_site_aniso_U_12
Cl1 0.0351(2) 0.0387(2) 0.0384(2) -0.01216(14) 0.00339(15) -0.00458(13)
C1 0.0260(6) 0.0346(7) 0.0263(6) -0.0035(5) 0.0064(5) -0.0042(5)
O1 0.0501(6) 0.0312(5) 0.0374(6) 0.0035(4) 0.0021(5) 0.0007(4)
N1 0.0471(7) 0.0444(7) 0.0332(6) 0.0044(6) 0.0015(5) -0.0015(6)
O2 0.0445(6) 0.0298(5) 0.0317(5) -0.0055(4) 0.0020(4) -0.0011(4)
C2 0.0282(6) 0.0461(8) 0.0226(6) 0.0012(6) 0.0035(5) -0.0040(6)
C3 0.0364(7) 0.0401(8) 0.0272(7) 0.0082(6) 0.0019(5) 0.0011(6)
C4 0.0334(7) 0.0320(7) 0.0280(6) 0.0029(5) 0.0074(5) -0.0013(5)
C5 0.0258(6) 0.0317(7) 0.0221(6) 0.0000(5) 0.0056(5) -0.0016(5)
C6 0.0257(6) 0.0319(6) 0.0231(6) 0.0004(5) 0.0038(5) -0.0004(5)
C7 0.0387(8) 0.0590(10) 0.0253(7) 0.0008(6) -0.0026(6) -0.0044(7)
C8 0.0288(6) 0.0310(6) 0.0243(6) -0.0033(5) 0.0071(5) -0.0017(5)
C9 0.0382(7) 0.0304(7) 0.0260(6) -0.0017(5) 0.0031(5) -0.0055(5)
C10 0.0317(6) 0.0307(7) 0.0290(6) -0.0027(5) 0.0027(5) 0.0001(5)
C11 0.0324(6) 0.0356(7) 0.0268(6) -0.0045(5) 0.0043(5) -0.0042(5)

loop_
_atom_type_symbol
_atom_type_description
_atom_type_scat_dispersion_real
_atom_type_scat_dispersion_imag
_atom_type_scat_source
C C 0.0033 0.0016 'International Tables Vol C Tables 4.2.6.8 and 6.1.1.4'
H H 0.0000 0.0000 'International Tables Vol C Tables 4.2.6.8 and 6.1.1.4'
Cl Cl 0.1484 0.1585 'International Tables Vol C Tables 4.2.6.8 and 6.1.1.4'
N N 0.0061 0.0033 'International Tables Vol C Tables 4.2.6.8 and 6.1.1.4'
O O 0.0106 0.0060 'International Tables Vol C Tables 4.2.6.8 and 6.1.1.4'

loop_
_geom_angle_atom_site_label_1
_geom_angle_atom_site_label_2
_geom_angle_atom_site_label_3
_geom_angle
C2 C1 Cl1 119.68(10)
C6 C1 Cl1 118.16(11)
C6 C1 C2 122.15(13)
C4 O1 H1 109.5
C1 C2 C7 122.10(14)
C3 C2 C1 117.51(12)
C3 C2 C7 120.39(14)
C2 C3 H3 119.0
C2 C3 C4 122.03(13)
C4 C3 H3 119.0
O1 C4 C3 117.55(13)
O1 C4 C5 122.78(12)
C3 C4 C5 119.66(13)
C4 C5 C8 119.25(12)
C6 C5 C4 118.47(12)
C6 C5 C8 122.28(12)
C1 C6 C5 120.17(12)
C1 C6 H6 119.9
C5 C6 H6 119.9
C2 C7 H7A 109.5
C2 C7 H7B 109.5
C2 C7 H7C 109.5
H7A C7 H7B 109.5
H7A C7 H7C 109.5
H7B C7 H7C 109.5
O2 C8 C5 121.21(12)
O2 C8 C9 118.57(12)
C5 C8 C9 120.21(12)
C8 C9 H9 120.3
C10 C9 C8 119.47(13)
C10 C9 H9 120.3
C9 C10 H10 118.0
C9 C10 C11 124.10(13)
C11 C10 H10 118.0
N1 C11 C10 177.04(15)

loop_
_geom_bond_atom_site_label_1
_geom_bond_atom_site_label_2
_geom_bond_distance
Cl1 C1 1.7442(15)
C1 C2 1.400(2)
C1 C6 1.3813(18)
O1 H1 0.8400
O1 C4 1.3420(17)
N1 C11 1.1405(19)
O2 C8 1.2396(17)
C2 C3 1.385(2)
C2 C7 1.5041(18)
C3 H3 0.9500
C3 C4 1.3944(19)
C4 C5 1.4173(19)
C5 C6 1.4012(19)
C5 C8 1.4654(17)
C6 H6 0.9500
C7 H7A 0.9800
C7 H7B 0.9800
C7 H7C 0.9800
C8 C9 1.4887(19)
C9 H9 0.9500
C9 C10 1.3171(19)
C10 H10 0.9500
C10 C11 1.4318(19)

loop_
_geom_hbond_atom_site_label_D
_geom_hbond_atom_site_label_H
_geom_hbond_atom_site_label_A
_geom_hbond_distance_DH
_geom_hbond_distance_HA
_geom_hbond_distance_DA
_geom_hbond_angle_DHA
O1 H1 O2 0.84 1.83 2.5680(16) 145.5

loop_
_geom_torsion_atom_site_label_1
_geom_torsion_atom_site_label_2
_geom_torsion_atom_site_label_3
_geom_torsion_atom_site_label_4
_geom_torsion
Cl1 C1 C2 C3 179.20(10)
Cl1 C1 C2 C7 -1.05(18)
Cl1 C1 C6 C5 -179.24(9)
C1 C2 C3 C4 0.5(2)
O1 C4 C5 C6 -178.77(12)
O1 C4 C5 C8 0.9(2)
O2 C8 C9 C10 5.4(2)
C2 C1 C6 C5 0.80(19)
C2 C3 C4 O1 178.76(13)
C2 C3 C4 C5 -0.2(2)
C3 C4 C5 C6 0.09(19)
C3 C4 C5 C8 179.77(12)
C4 C5 C6 C1 -0.40(18)
C4 C5 C8 O2 5.48(19)
C4 C5 C8 C9 -173.01(12)
C5 C8 C9 C10 -176.07(12)
C6 C1 C2 C3 -0.8(2)
C6 C1 C2 C7 178.91(12)
C6 C5 C8 O2 -174.85(12)
C6 C5 C8 C9 6.66(18)
C7 C2 C3 C4 -179.24(13)
C8 C5 C6 C1 179.93(11)
C8 C9 C10 C11 -176.56(12)
